data_7238715
loop_
_publ_author_name
'Campos, Vinicius R.'
'Santos, Evelyne A. dos'
'Ferreira, Vitor F.'
'Montenegro, Raquel C.'
'de Souza, Maria C. B. V.'
'Costa-Lotufo, Let\'icia V.'
'de Moraes, Manoel O.'
'Regufe, Anna K. P.'
'Jord\~ao, Alessandro K.'
'Pinto, Angelo C.'
'Resende, Jackson A. L. C.'
'Cunha, Anna C.'

_publ_section_title
;
 Synthesis of carbohydrate-based naphthoquinones and their substituted
 phenylhydrazono derivatives as anticancer agents
;
_journal_issue 30
_journal_name_full 'RSC Advances'
_journal_page_first 11438
_journal_paper_doi 10.1039/c2ra21514d
_journal_volume 2
_journal_year 2012
_chemical_absolute_configuration unk
_chemical_compound_source 'synthesis as described'
_chemical_formula_moiety 'C24 H24 Br1 N3 O5'
_chemical_formula_sum 'C24 H24 Br N3 O5'
_chemical_formula_weight 514.37
_space_group_IT_number 19
_space_group_name_Hall 'P 2ac 2ab'
_space_group_name_H-M_alt 'P 21 21 21'
_symmetry_cell_setting orthorhombic
_symmetry_Int_Tables_number 19
_symmetry_space_group_name_Hall 'P 2ac 2ab'
_symmetry_space_group_name_H-M 'P 21 21 21'
_atom_sites_solution_hydrogens geom
_atom_sites_solution_primary direct
_atom_sites_solution_secondary difmap
_audit_conform_dict_location ftp://ftp.iucr.org/pub/cif_core.dic
_audit_conform_dict_name cif_core.dic
_audit_conform_dict_version 2.4
_audit_creation_date 2012-05-19
_audit_creation_method 'WinGX routine CIF_UPDATE'
_audit_update_record
;
?

2012-07-02 # Formatted by publCIF
;
_cell_angle_alpha 90
_cell_angle_beta 90
_cell_angle_gamma 90
_cell_formula_units_Z 4
_cell_length_a 5.1446(3)
_cell_length_b 13.3386(10)
_cell_length_c 33.974(3)
_cell_measurement_reflns_used 3019
_cell_measurement_temperature 150(2)
_cell_measurement_theta_max 66.4771
_cell_measurement_theta_min 2.6044
_cell_measurement_wavelength 0.71073
_cell_volume 2331.4(3)
_computing_cell_refinement
;
CrysAlisPro, Agilent Technologies,
Version 1.171.35.15 (release 03-08-2011 CrysAlis171 .NET)
(compiled Aug 3 2011,13:03:54)
;
_computing_data_collection
;
CrysAlisPro, Agilent Technologies,
Version 1.171.35.15 (release 03-08-2011 CrysAlis171 .NET)
(compiled Aug 3 2011,13:03:54)
;
_computing_data_reduction
;
CrysAlisPro, Agilent Technologies,
Version 1.171.35.15 (release 03-08-2011 CrysAlis171 .NET)
(compiled Aug 3 2011,13:03:54)
;
_computing_molecular_graphics 'Ortep-3 for Windows (Farrugia, 1997)'
_computing_publication_material 'WinGX publication routines (Farrugia, 1999)'
_computing_structure_refinement 'SHELXL-97 (Sheldrick, 1997)'
_computing_structure_solution 'SHELXS-97 (Sheldrick, 1990)'
_diffrn_ambient_temperature 150(2)
_diffrn_detector_area_resol_mean 10.4186
_diffrn_measured_fraction_theta_full 0.994
_diffrn_measured_fraction_theta_max 0.995
_diffrn_measurement_device_type 'Xcalibur, Atlas, Gemini ultra'
_diffrn_measurement_method '\w scans'
_diffrn_orient_matrix_UB_11 0.2512561
_diffrn_orient_matrix_UB_12 0.0375516
_diffrn_orient_matrix_UB_13 0.019889
_diffrn_orient_matrix_UB_21 -0.0709666
_diffrn_orient_matrix_UB_22 -0.0584599
_diffrn_orient_matrix_UB_23 0.0376822
_diffrn_orient_matrix_UB_31 0.1470249
_diffrn_orient_matrix_UB_32 -0.092392
_diffrn_orient_matrix_UB_33 -0.0157287
_diffrn_radiation_monochromator graphite
_diffrn_radiation_probe x-ray
_diffrn_radiation_type CuK\a
_diffrn_radiation_wavelength 1.54184
_diffrn_reflns_av_R_equivalents 0.0861
_diffrn_reflns_av_unetI/netI 0.047
_diffrn_reflns_limit_h_max 6
_diffrn_reflns_limit_h_min -6
_diffrn_reflns_limit_k_max 15
_diffrn_reflns_limit_k_min -15
_diffrn_reflns_limit_l_max 40
_diffrn_reflns_limit_l_min -39
_diffrn_reflns_number 13099
_diffrn_reflns_theta_full 66.49
_diffrn_reflns_theta_max 66.49
_diffrn_reflns_theta_min 2.6
_exptl_absorpt_coefficient_mu 2.747
_exptl_absorpt_correction_T_max 1
_exptl_absorpt_correction_T_min 0.66417
_exptl_absorpt_correction_type multi-scan
_exptl_absorpt_process_details
;
CrysAlisPro, Agilent Technologies,
Version 1.171.35.15 (release 03-08-2011 CrysAlis171 .NET)
(compiled Aug 3 2011,13:03:54)
Empirical absorption correction using spherical harmonics,
implemented in SCALE3 ABSPACK scaling algorithm.
;
_exptl_crystal_colour brown
_exptl_crystal_density_diffrn 1.465
_exptl_crystal_density_method 'not measured'
_exptl_crystal_description prism
_exptl_crystal_F_000 1056
_exptl_crystal_size_max 0.2475
_exptl_crystal_size_mid 0.146
_exptl_crystal_size_min 0.0255
_refine_diff_density_max 0.703
_refine_diff_density_min -0.575
_refine_diff_density_rms 0.07
_refine_ls_abs_structure_details 'Flack H D (1983), Acta Cryst. A39, 876-881'
_refine_ls_abs_structure_Flack 0.50(5)
_refine_ls_extinction_method none
_refine_ls_goodness_of_fit_ref 1.105
_refine_ls_hydrogen_treatment constr
_refine_ls_matrix_type full
_refine_ls_number_parameters 317
_refine_ls_number_reflns 2404
_refine_ls_number_restraints 0
_refine_ls_restrained_S_all 1.105
_refine_ls_R_factor_all 0.0719
_refine_ls_R_factor_gt 0.0529
_refine_ls_shift/su_max 0
_refine_ls_shift/su_mean 0
_refine_ls_structure_factor_coef Fsqd
_refine_ls_weighting_details 'calc w=1/[\s^2^(Fo^2^)+(0.0550P)^2^+2.8378P] where P=(Fo^2^+2Fc^2^)/3'
_refine_ls_weighting_scheme calc
_refine_ls_wR_factor_gt 0.1243
_refine_ls_wR_factor_ref 0.1332
_reflns_number_gt 1947
_reflns_number_total 2404
_reflns_threshold_expression >2sigma(I)
_cod_data_source_file c2ra21514d.txt
_cod_data_source_block 14naftoqxilbrph
_cod_original_cell_volume 2331.3(3)
_cod_database_code 7238715

loop_
_symmetry_equiv_pos_as_xyz
'x, y, z'
'-x+1/2, -y, z+1/2'
'-x, y+1/2, -z+1/2'
'x+1/2, -y+1/2, -z'

loop_
_atom_site_label
_atom_site_type_symbol
_atom_site_fract_x
_atom_site_fract_y
_atom_site_fract_z
_atom_site_U_iso_or_equiv
_atom_site_adp_type
_atom_site_occupancy
_atom_site_symmetry_multiplicity
_atom_site_calc_flag
_atom_site_refinement_flags
_atom_site_disorder_assembly
_atom_site_disorder_group
Br Br 1.2971(2) 0.45864(7) -0.03615(3) 0.0703(3) Uani 1 1 d . . .
O14 O -0.3280(10) 0.1837(3) 0.39495(13) 0.0434(11) Uani 1 1 d . B .
N2 N 0.6377(12) 0.3414(4) 0.10445(16) 0.0432(14) Uani 1 1 d . . .
H2A H 0.518 0.3846 0.1118 0.052 Uiso 1 1 calc R . .
O12 O -0.0669(10) 0.0407(3) 0.31246(13) 0.0447(11) Uani 1 1 d . . .
H12O H -0.0975 -0.0157 0.3224 0.067 Uiso 1 1 calc R . .
O11 O 0.0747(10) 0.2435(3) 0.33041(15) 0.0466(12) Uani 1 1 d . . .
C16 C -0.2038(15) 0.2676(5) 0.4144(2) 0.0448(16) Uani 1 1 d . . .
C4 C 0.1786(15) 0.1852(4) 0.21894(18) 0.0373(15) Uani 1 1 d . . .
N1 N 0.6601(12) 0.2541(4) 0.12321(15) 0.0390(13) Uani 1 1 d . . .
N3 N 0.0439(13) 0.1645(4) 0.25134(17) 0.0445(15) Uani 1 1 d . . .
H3A H 0.0739 0.1065 0.2628 0.053 Uiso 1 1 calc R . .
O1 O 0.2544(11) 0.3860(3) 0.14797(13) 0.0486(13) Uani 1 1 d . . .
C6 C 0.6028(15) -0.0439(5) 0.2111(2) 0.0467(17) Uani 1 1 d . . .
H6 H 0.6292 -0.1056 0.2245 0.056 Uiso 1 1 calc R . .
C12 C -0.1692(14) 0.2178(4) 0.31321(17) 0.0344(14) Uani 1 1 d . . .
H12 H -0.3034 0.2657 0.3232 0.041 Uiso 1 1 calc R . .
C1 C 0.4970(14) 0.2350(4) 0.15188(19) 0.0359(15) Uani 1 1 d . . .
C9 C 0.5325(13) 0.1370(4) 0.17227(18) 0.0327(14) Uani 1 1 d . . .
C11 C -0.1495(15) 0.2298(5) 0.2694(2) 0.0433(18) Uani 1 1 d . . .
H11A H -0.3213 0.2155 0.2575 0.052 Uiso 1 1 calc R . .
H11B H -0.105 0.3003 0.2633 0.052 Uiso 1 1 calc R . .
C2 C 0.2930(16) 0.3020(4) 0.16568(17) 0.0390(16) Uani 1 1 d . . .
C5 C 0.4170(15) 0.0217(4) 0.2245(2) 0.0406(16) Uani 1 1 d . . .
H5 H 0.3158 0.005 0.2469 0.049 Uiso 1 1 calc R . .
C10 C 0.3752(14) 0.1141(4) 0.20501(19) 0.0360(16) Uani 1 1 d . . .
C23 C 1.0965(16) 0.4215(6) 0.0090(2) 0.0511(19) Uani 1 1 d . . .
C7 C 0.7524(14) -0.0212(4) 0.1784(2) 0.0428(17) Uani 1 1 d . . .
H7 H 0.878 -0.0678 0.1691 0.051 Uiso 1 1 calc R . .
C8 C 0.7189(16) 0.0693(5) 0.15917(19) 0.0434(17) Uani 1 1 d . . .
H8 H 0.8235 0.0852 0.137 0.052 Uiso 1 1 calc R . .
C25 C 1.0053(16) 0.3063(5) 0.0607(2) 0.0463(18) Uani 1 1 d . . .
H25 H 1.0417 0.2457 0.0743 0.056 Uiso 1 1 calc R . .
C21 C 0.7523(15) 0.4560(5) 0.0533(2) 0.0526(19) Uani 1 1 d . . .
H21 H 0.6161 0.4987 0.0619 0.063 Uiso 1 1 calc R . .
C22 C 0.9042(16) 0.4822(5) 0.0209(2) 0.0504(19) Uani 1 1 d . . .
H22 H 0.8715 0.543 0.0073 0.061 Uiso 1 1 calc R . .
C3 C 0.1434(14) 0.2745(4) 0.19828(19) 0.0369(16) Uani 1 1 d . . .
H3 H 0.0107 0.3191 0.2068 0.044 Uiso 1 1 calc R . .
C14 C -0.1379(14) 0.1303(5) 0.37271(19) 0.0411(17) Uani 1 1 d . . .
H14 H -0.0843 0.0664 0.3858 0.049 Uiso 1 1 calc R B .
C20 C 0.8038(16) 0.3651(5) 0.07299(19) 0.0414(16) Uani 1 1 d . . .
C13 C -0.2264(14) 0.1140(4) 0.33065(17) 0.0365(15) Uani 1 1 d . B .
H13 H -0.4151 0.0964 0.329 0.044 Uiso 1 1 calc R . .
C24 C 1.1571(17) 0.3328(5) 0.0289(2) 0.0500(18) Uani 1 1 d . . .
H24 H 1.2987 0.2921 0.0208 0.06 Uiso 1 1 calc R . .
C15 C 0.0853(15) 0.2043(6) 0.3692(2) 0.0491(19) Uani 1 1 d . B .
H15 H 0.251 0.1656 0.3717 0.059 Uiso 1 1 calc R A 1
C171 C -0.238(4) 0.2532(11) 0.4579(4) 0.071(5) Uani 0.665(17) 1 d P B 1
H17A H -0.4227 0.2593 0.4646 0.106 Uiso 0.665(17) 1 calc PR B 1
H17B H -0.1386 0.3043 0.4721 0.106 Uiso 0.665(17) 1 calc PR B 1
H17C H -0.1757 0.1864 0.4654 0.106 Uiso 0.665(17) 1 calc PR B 1
O131 O 0.055(5) 0.260(5) 0.4033(15) 0.049(9) Uani 0.58(14) 1 d P B 1
C181 C -0.341(3) 0.3654(10) 0.4000(4) 0.049(3) Uani 0.665(17) 1 d P B 1
H18A H -0.5236 0.3646 0.4083 0.073 Uiso 0.665(17) 1 calc PR B 1
H18B H -0.3323 0.3692 0.3712 0.073 Uiso 0.665(17) 1 calc PR B 1
H18C H -0.2539 0.4239 0.4114 0.073 Uiso 0.665(17) 1 calc PR B 1
C172 C -0.066(9) 0.237(2) 0.4539(8) 0.071(5) Uani 0.335(17) 1 d P B 2
H17D H -0.1978 0.2149 0.473 0.106 Uiso 0.335(17) 1 calc PR B 2
H17E H 0.0291 0.2941 0.4645 0.106 Uiso 0.335(17) 1 calc PR B 2
H17F H 0.0548 0.1814 0.4489 0.106 Uiso 0.335(17) 1 calc PR B 2
O132 O 0.013(9) 0.297(6) 0.390(2) 0.043(13) Uani 0.42(14) 1 d P B 2
C182 C -0.369(7) 0.349(2) 0.4187(9) 0.049(3) Uani 0.335(17) 1 d P B 2
H18D H -0.521 0.3285 0.4343 0.073 Uiso 0.335(17) 1 calc PR B 2
H18E H -0.4269 0.3717 0.3928 0.073 Uiso 0.335(17) 1 calc PR B 2
H18F H -0.2779 0.4031 0.4322 0.073 Uiso 0.335(17) 1 calc PR B 2

loop_
_atom_site_aniso_label
_atom_site_aniso_U_11
_atom_site_aniso_U_22
_atom_site_aniso_U_33
_atom_site_aniso_U_23
_atom_site_aniso_U_13
_atom_site_aniso_U_12
Br 0.0693(6) 0.0817(6) 0.0600(5) 0.0258(5) 0.0121(5) -0.0017(6)
O14 0.039(3) 0.042(2) 0.049(3) -0.010(2) 0.011(2) -0.002(2)
N2 0.050(4) 0.030(3) 0.050(3) 0.003(2) 0.008(3) 0.003(3)
O12 0.065(3) 0.020(2) 0.050(3) -0.001(2) 0.016(2) 0.000(2)
O11 0.043(3) 0.030(2) 0.067(3) -0.004(2) -0.007(3) -0.009(2)
C16 0.041(4) 0.045(4) 0.049(4) -0.014(3) 0.005(4) -0.006(4)
C4 0.047(4) 0.024(3) 0.041(3) -0.006(3) 0.001(3) 0.004(3)
N1 0.051(4) 0.028(3) 0.038(3) 0.000(2) 0.003(3) 0.003(3)
N3 0.061(4) 0.023(3) 0.050(3) 0.005(2) 0.015(3) 0.013(3)
O1 0.071(4) 0.024(2) 0.050(3) 0.0071(19) 0.010(3) 0.011(3)
C6 0.060(4) 0.020(3) 0.060(4) 0.006(3) 0.007(4) 0.006(4)
C12 0.037(4) 0.027(3) 0.039(3) -0.005(2) -0.002(3) 0.004(3)
C1 0.046(4) 0.026(3) 0.036(3) 0.000(3) 0.003(3) 0.000(3)
C9 0.040(4) 0.022(3) 0.036(3) -0.003(3) -0.005(3) 0.004(3)
C11 0.051(5) 0.027(3) 0.052(4) -0.001(3) 0.005(4) 0.008(3)
C2 0.058(4) 0.023(3) 0.036(3) -0.002(2) -0.002(4) 0.009(3)
C5 0.053(4) 0.023(3) 0.046(4) 0.000(3) 0.005(3) 0.002(3)
C10 0.048(4) 0.020(3) 0.039(3) 0.000(3) -0.002(3) -0.001(3)
C23 0.054(5) 0.053(4) 0.046(4) 0.010(3) 0.006(4) -0.013(4)
C7 0.043(4) 0.024(3) 0.062(4) 0.000(3) 0.004(3) 0.006(3)
C8 0.051(4) 0.032(3) 0.047(4) -0.004(3) 0.007(4) 0.000(3)
C25 0.057(5) 0.035(4) 0.047(4) 0.003(3) 0.003(4) 0.003(4)
C21 0.058(5) 0.044(4) 0.056(4) 0.012(3) -0.001(4) 0.006(4)
C22 0.056(5) 0.040(4) 0.056(4) 0.016(3) 0.003(4) -0.004(4)
C3 0.041(4) 0.026(3) 0.044(4) -0.002(3) 0.003(3) 0.007(3)
C14 0.049(4) 0.036(3) 0.038(4) -0.001(3) 0.005(3) 0.013(3)
C20 0.047(4) 0.036(3) 0.041(4) 0.004(3) 0.000(4) -0.006(4)
C13 0.041(4) 0.027(3) 0.041(3) -0.004(3) 0.008(3) 0.000(3)
C24 0.058(5) 0.046(4) 0.046(4) 0.007(3) 0.006(4) 0.001(4)
C15 0.035(4) 0.062(5) 0.051(4) -0.025(4) -0.001(3) 0.006(4)
C171 0.109(15) 0.062(7) 0.041(5) -0.012(5) -0.005(10) 0.015(10)
O131 0.025(6) 0.065(16) 0.056(13) -0.022(14) -0.009(7) 0.000(8)
C181 0.061(7) 0.032(6) 0.054(9) 0.002(6) -0.012(9) 0.002(5)
C172 0.109(15) 0.062(7) 0.041(5) -0.012(5) -0.005(10) 0.015(10)
O132 0.027(10) 0.05(2) 0.05(2) -0.027(16) -0.004(11) -0.004(11)
C182 0.061(7) 0.032(6) 0.054(9) 0.002(6) -0.012(9) 0.002(5)

loop_
_atom_type_symbol
_atom_type_description
_atom_type_scat_dispersion_real
_atom_type_scat_dispersion_imag
_atom_type_scat_source
C C 0.0181 0.0091 'International Tables Vol C Tables 4.2.6.8 and 6.1.1.4'
H H 0 0 'International Tables Vol C Tables 4.2.6.8 and 6.1.1.4'
O O 0.0492 0.0322 'International Tables Vol C Tables 4.2.6.8 and 6.1.1.4'
N N 0.0311 0.018 'International Tables Vol C Tables 4.2.6.8 and 6.1.1.4'
Br Br -0.6763 1.2805 'International Tables Vol C Tables 4.2.6.8 and 6.1.1.4'

loop_
_exptl_crystal_face_index_h
_exptl_crystal_face_index_k
_exptl_crystal_face_index_l
_exptl_crystal_face_perp_dist
0 2 1 0.0692
1 -1 -4 0.073
-1 1 4 0.073
0 0 1 0.0206
0 -2 -1 0.0692
0 0 -1 0.0049

loop_
_geom_angle_atom_site_label_1
_geom_angle_atom_site_label_2
_geom_angle_atom_site_label_3
_geom_angle
C14 O14 C16 109.0(5)
N1 N2 C20 120.5(6)
N1 N2 H2A 119.7
C20 N2 H2A 119.7
C13 O12 H12O 109.5
C15 O11 C12 109.0(5)
C182 C16 O131 133(3)
C182 C16 O132 109(4)
O131 C16 O132 28.5(11)
C182 C16 O14 112.4(15)
O131 C16 O14 104.1(11)
O132 C16 O14 107.1(9)
C182 C16 C171 85.5(13)
O131 C16 C171 112(3)
O132 C16 C171 133(3)
O14 C16 C171 107.3(8)
C182 C16 C181 26.3(12)
O131 C16 C181 114(3)
O132 C16 C181 87(4)
O14 C16 C181 107.7(7)
C171 C16 C181 111.2(9)
C182 C16 C172 112.9(16)
O131 C16 C172 77(3)
O132 C16 C172 102(4)
O14 C16 C172 112.6(14)
C171 C16 C172 34.7(13)
C181 C16 C172 133.6(13)
N3 C4 C3 121.8(6)
N3 C4 C10 119.5(5)
C3 C4 C10 118.7(6)
C1 N1 N2 118.0(6)
C4 N3 C11 125.4(5)
C4 N3 H3A 117.3
C11 N3 H3A 117.3
C5 C6 C7 120.8(6)
C5 C6 H6 119.6
C7 C6 H6 119.6
O11 C12 C11 108.7(6)
O11 C12 C13 103.2(5)
C11 C12 C13 119.5(5)
O11 C12 H12 108.3
C11 C12 H12 108.3
C13 C12 H12 108.3
N1 C1 C2 125.6(6)
N1 C1 C9 115.9(6)
C2 C1 C9 118.5(6)
C8 C9 C10 120.5(6)
C8 C9 C1 120.4(6)
C10 C9 C1 119.1(6)
N3 C11 C12 113.6(6)
N3 C11 H11A 108.9
C12 C11 H11A 108.9
N3 C11 H11B 108.9
C12 C11 H11B 108.9
H11A C11 H11B 107.7
O1 C2 C3 120.9(6)
O1 C2 C1 119.7(6)
C3 C2 C1 119.5(5)
C6 C5 C10 120.4(6)
C6 C5 H5 119.8
C10 C5 H5 119.8
C9 C10 C5 118.1(6)
C9 C10 C4 120.7(5)
C5 C10 C4 121.2(6)
C22 C23 C24 122.0(7)
C22 C23 Br 118.9(6)
C24 C23 Br 119.1(6)
C8 C7 C6 120.0(6)
C8 C7 H7 120
C6 C7 H7 120
C7 C8 C9 120.1(6)
C7 C8 H8 119.9
C9 C8 H8 119.9
C20 C25 C24 121.5(7)
C20 C25 H25 119.3
C24 C25 H25 119.3
C22 C21 C20 119.0(7)
C22 C21 H21 120.5
C20 C21 H21 120.5
C23 C22 C21 120.1(7)
C23 C22 H22 120
C21 C22 H22 120
C4 C3 C2 123.4(6)
C4 C3 H3 118.3
C2 C3 H3 118.3
O14 C14 C13 111.4(6)
O14 C14 C15 103.6(5)
C13 C14 C15 104.2(5)
O14 C14 H14 112.3
C13 C14 H14 112.3
C15 C14 H14 112.3
C25 C20 N2 124.4(6)
C25 C20 C21 119.4(7)
N2 C20 C21 116.1(7)
O12 C13 C14 109.6(5)
O12 C13 C12 110.0(5)
C14 C13 C12 100.2(5)
O12 C13 H13 112.1
C14 C13 H13 112.1
C12 C13 H13 112.1
C25 C24 C23 118.0(7)
C25 C24 H24 121
C23 C24 H24 121
O131 C15 O11 125(3)
O131 C15 O132 28.0(9)
O11 C15 O132 97(4)
O131 C15 C14 101.5(15)
O11 C15 C14 106.5(6)
O132 C15 C14 108.5(10)
O131 C15 H15 107.6
O11 C15 H15 107.6
O132 C15 H15 127.3
C14 C15 H15 107.6
C16 C171 H17A 109.5
C16 C171 H17B 109.5
H17A C171 H17B 109.5
C16 C171 H17C 109.5
H17A C171 H17C 109.5
H17B C171 H17C 109.5
C15 O131 C16 111.9(15)
C16 C181 H18A 109.5
C16 C181 H18B 109.5
H18A C181 H18B 109.5
C16 C181 H18C 109.5
H18A C181 H18C 109.5
H18B C181 H18C 109.5
C16 C172 H17D 109.5
C16 C172 H17E 109.5
H17D C172 H17E 109.5
C16 C172 H17F 109.5
H17D C172 H17F 109.5
H17E C172 H17F 109.5
C16 O132 C15 104(4)
C16 C182 H18D 109.5
C16 C182 H18E 109.5
H18D C182 H18E 109.5
C16 C182 H18F 109.5
H18D C182 H18F 109.5
H18E C182 H18F 109.5

loop_
_geom_bond_atom_site_label_1
_geom_bond_atom_site_label_2
_geom_bond_distance
Br C23 1.915(7)
O14 C14 1.426(8)
O14 C16 1.448(8)
N2 N1 1.333(7)
N2 C20 1.404(9)
N2 H2A 0.88
O12 C13 1.418(7)
O12 H12O 0.84
O11 C15 1.419(9)
O11 C12 1.426(8)
C16 C182 1.38(3)
C16 O131 1.39(2)
C16 O132 1.44(4)
C16 C171 1.502(15)
C16 C181 1.562(15)
C16 C172 1.57(3)
C4 N3 1.330(8)
C4 C3 1.395(9)
C4 C10 1.465(9)
N1 C1 1.310(8)
N3 C11 1.458(9)
N3 H3A 0.88
O1 C2 1.288(7)
C6 C5 1.374(10)
C6 C7 1.386(9)
C6 H6 0.95
C12 C11 1.501(9)
C12 C13 1.534(8)
C12 H12 1
C1 C2 1.455(9)
C1 C9 1.491(8)
C9 C8 1.391(9)
C9 C10 1.409(9)
C11 H11A 0.99
C11 H11B 0.99
C2 C3 1.398(9)
C5 C10 1.414(8)
C5 H5 0.95
C23 C22 1.340(11)
C23 C24 1.398(10)
C7 C8 1.383(9)
C7 H7 0.95
C8 H8 0.95
C25 C20 1.366(10)
C25 C24 1.378(10)
C25 H25 0.95
C21 C22 1.393(10)
C21 C20 1.410(9)
C21 H21 0.95
C22 H22 0.95
C3 H3 0.95
C14 C13 1.515(9)
C14 C15 1.519(11)
C14 H14 1
C13 H13 1
C24 H24 0.95
C15 O131 1.385(18)
C15 O132 1.48(4)
C15 H15 1
C171 H17A 0.98
C171 H17B 0.98
C171 H17C 0.98
C181 H18A 0.98
C181 H18B 0.98
C181 H18C 0.98
C172 H17D 0.98
C172 H17E 0.98
C172 H17F 0.98
C182 H18D 0.98
C182 H18E 0.98
C182 H18F 0.98

loop_
_geom_hbond_atom_site_label_D
_geom_hbond_atom_site_label_H
_geom_hbond_atom_site_label_A
_geom_hbond_distance_DH
_geom_hbond_distance_HA
_geom_hbond_distance_DA
_geom_hbond_angle_DHA
_geom_hbond_site_symmetry_A
N2 H2A O1 0.88 1.83 2.536(7) 135.8 .
N3 H3A O12 0.88 2.03 2.713(7) 133.2 .
O12 H12O O1 0.84 1.84 2.645(6) 160.3 3_545
C7 H7 O11 0.95 2.53 3.275(7) 135.6 3_645
C15 H15 O14 1 2.32 3.154(9) 140.5 1_655

loop_
_geom_torsion_atom_site_label_1
_geom_torsion_atom_site_label_2
_geom_torsion_atom_site_label_3
_geom_torsion_atom_site_label_4
_geom_torsion
C14 O14 C16 C182 148.5(15)
C14 O14 C16 O131 -1(3)
C14 O14 C16 O132 29(4)
C14 O14 C16 C171 -119.3(9)
C14 O14 C16 C181 120.9(8)
C14 O14 C16 C172 -82.7(17)
C20 N2 N1 C1 -178.7(6)
C3 C4 N3 C11 -0.7(11)
C10 C4 N3 C11 177.4(6)
C15 O11 C12 C11 -162.4(5)
C15 O11 C12 C13 -34.5(6)
N2 N1 C1 C2 -0.9(10)
N2 N1 C1 C9 -179.2(6)
N1 C1 C9 C8 -3.8(9)
C2 C1 C9 C8 177.7(6)
N1 C1 C9 C10 176.0(6)
C2 C1 C9 C10 -2.5(9)
C4 N3 C11 C12 -150.0(7)
O11 C12 C11 N3 61.6(7)
C13 C12 C11 N3 -56.3(9)
N1 C1 C2 O1 3.4(11)
C9 C1 C2 O1 -178.3(6)
N1 C1 C2 C3 -175.9(6)
C9 C1 C2 C3 2.3(10)
C7 C6 C5 C10 -0.1(11)
C8 C9 C10 C5 1.4(10)
C1 C9 C10 C5 -178.4(6)
C8 C9 C10 C4 179.9(6)
C1 C9 C10 C4 0.2(9)
C6 C5 C10 C9 -1.2(10)
C6 C5 C10 C4 -179.7(7)
N3 C4 C10 C9 -175.9(6)
C3 C4 C10 C9 2.3(10)
N3 C4 C10 C5 2.6(10)
C3 C4 C10 C5 -179.1(6)
C5 C6 C7 C8 1.2(11)
C6 C7 C8 C9 -1.0(10)
C10 C9 C8 C7 -0.3(10)
C1 C9 C8 C7 179.5(6)
C24 C23 C22 C21 -2.1(12)
Br C23 C22 C21 178.8(6)
C20 C21 C22 C23 -0.2(12)
N3 C4 C3 C2 175.6(7)
C10 C4 C3 C2 -2.6(10)
O1 C2 C3 C4 -179.1(7)
C1 C2 C3 C4 0.2(10)
C16 O14 C14 C13 -129.0(6)
C16 O14 C14 C15 -17.5(7)
C24 C25 C20 N2 178.4(7)
C24 C25 C20 C21 -1.2(11)
N1 N2 C20 C25 -4.0(10)
N1 N2 C20 C21 175.6(6)
C22 C21 C20 C25 1.8(11)
C22 C21 C20 N2 -177.8(7)
O14 C14 C13 O12 -165.6(5)
C15 C14 C13 O12 83.3(6)
O14 C14 C13 C12 78.7(7)
C15 C14 C13 C12 -32.4(7)
O11 C12 C13 O12 -74.6(6)
C11 C12 C13 O12 46.1(9)
O11 C12 C13 C14 40.8(6)
C11 C12 C13 C14 161.5(6)
C20 C25 C24 C23 -1.0(11)
C22 C23 C24 C25 2.7(12)
Br C23 C24 C25 -178.2(6)
C12 O11 C15 O131 -104.0(12)
C12 O11 C15 O132 -98.4(14)
C12 O11 C15 C14 13.4(7)
O14 C14 C15 O131 29(3)
C13 C14 C15 O131 145(3)
O14 C14 C15 O11 -103.3(6)
C13 C14 C15 O11 13.4(7)
O14 C14 C15 O132 1(4)
C13 C14 C15 O132 117(4)
O11 C15 O131 C16 88(5)
O132 C15 O131 C16 76(5)
C14 C15 O131 C16 -32(6)
C182 C16 O131 C15 -119(4)
O132 C16 O131 C15 -79(5)
O14 C16 O131 C15 21(6)
C171 C16 O131 C15 137(4)
C181 C16 O131 C15 -96(5)
C172 C16 O131 C15 132(6)
C182 C16 O132 C15 -149(4)
O131 C16 O132 C15 61(5)
O14 C16 O132 C15 -27(6)
C171 C16 O132 C15 109(2)
C181 C16 O132 C15 -134(5)
C172 C16 O132 C15 92(5)
O131 C15 O132 C16 -64(4)
O11 C15 O132 C16 126(5)
C14 C15 O132 C16 16(6)
